data_4124145
loop_
_publ_author_name
'Liu, Wei'
'Fang, Yang'
'Wei, George Z.'
'Teat, Simon J.'
'Xiong, Kecai'
'Hu, Zhichao'
'Lustig, William P.'
'Li, Jing'

_publ_section_title
;
 A Family of Highly Efficient CuI-Based Lighting Phosphors Prepared by a
 Systematic, Bottom-up Synthetic Approach.
;
_journal_issue 29
_journal_name_full 'Journal of the American Chemical Society'
_journal_page_first 9400
_journal_page_last 9408
_journal_paper_doi 10.1021/jacs.5b04840
_journal_volume 137
_journal_year 2015
_chemical_formula_sum 'C48 H46 Cu2 I2 N4 P2'
_chemical_formula_weight 1121.71
_space_group_crystal_system triclinic
_space_group_IT_number 2
_space_group_name_Hall '-P 1'
_space_group_name_H-M_alt 'P -1'
_symmetry_space_group_name_Hall '-P 1'
_symmetry_space_group_name_H-M 'P -1'
_atom_sites_solution_hydrogens geom
_atom_sites_solution_primary 'Intrinsic Phasing'
_atom_sites_solution_secondary difmap
_audit_creation_method SHELXL-2014/7
_cell_angle_alpha 79.129(2)
_cell_angle_beta 69.089(2)
_cell_angle_gamma 72.439(2)
_cell_formula_units_Z 1
_cell_length_a 9.3886(3)
_cell_length_b 11.5199(4)
_cell_length_c 11.5849(4)
_cell_measurement_reflns_used 9911
_cell_measurement_temperature 100(2)
_cell_measurement_theta_max 40.26
_cell_measurement_theta_min 2.62
_cell_volume 1111.29(7)
_computing_cell_refinement 'Bruker SAINT v8.34a'
_computing_data_collection 'Bruker APEX 2'
_computing_data_reduction 'Bruker SAINT v8.34a'
_computing_molecular_graphics 'Bruker SHELXTL'
_computing_publication_material 'Bruker SHELXTL & local programs'
_computing_structure_refinement 'SHELXL-2014/7 (Sheldrick, 2014)'
_computing_structure_solution 'Bruker SHELXTL 2014/4'
_diffrn_ambient_temperature 100(2)
_diffrn_detector_area_resol_mean 10.42
_diffrn_measured_fraction_theta_full 0.997
_diffrn_measured_fraction_theta_max 0.967
_diffrn_measurement_device_type 'Bruker D8 with PHOTON 100 detector'
_diffrn_measurement_method '\w/\q shutterless scans'
_diffrn_radiation_type synchrotron
_diffrn_radiation_wavelength 0.7749
_diffrn_reflns_av_R_equivalents 0.0276
_diffrn_reflns_av_unetI/netI 0.0485
_diffrn_reflns_Laue_measured_fraction_full 0.997
_diffrn_reflns_Laue_measured_fraction_max 0.967
_diffrn_reflns_limit_h_max 15
_diffrn_reflns_limit_h_min -15
_diffrn_reflns_limit_k_max 19
_diffrn_reflns_limit_k_min -19
_diffrn_reflns_limit_l_max 19
_diffrn_reflns_limit_l_min -18
_diffrn_reflns_number 19049
_diffrn_reflns_point_group_measured_fraction_full 0.997
_diffrn_reflns_point_group_measured_fraction_max 0.967
_diffrn_reflns_theta_full 35.000
_diffrn_reflns_theta_max 40.263
_diffrn_reflns_theta_min 2.060
_diffrn_source 'Advanced Light Source station 11.3.1'
_exptl_absorpt_coefficient_mu 3.080
_exptl_absorpt_correction_T_max 0.913
_exptl_absorpt_correction_T_min 0.829
_exptl_absorpt_correction_type multi-scan
_exptl_absorpt_process_details 'SADABS 2014/4 Bruker AXS Madison WI USA'
_exptl_crystal_colour colourless
_exptl_crystal_density_diffrn 1.676
_exptl_crystal_description block
_exptl_crystal_F_000 556
_exptl_crystal_size_max 0.100
_exptl_crystal_size_mid 0.060
_exptl_crystal_size_min 0.030
_refine_diff_density_max 1.681
_refine_diff_density_min -0.937
_refine_diff_density_rms 0.132
_refine_ls_extinction_method none
_refine_ls_goodness_of_fit_ref 1.028
_refine_ls_hydrogen_treatment constr
_refine_ls_matrix_type full
_refine_ls_number_parameters 264
_refine_ls_number_reflns 10438
_refine_ls_number_restraints 0
_refine_ls_restrained_S_all 1.028
_refine_ls_R_factor_all 0.0421
_refine_ls_R_factor_gt 0.0310
_refine_ls_shift/su_max 0.003
_refine_ls_shift/su_mean 0.000
_refine_ls_structure_factor_coef Fsqd
_refine_ls_weighting_details 'w=1/[\s^2^(Fo^2^)+(0.0212P)^2^+0.5223P] where P=(Fo^2^+2Fc^2^)/3'
_refine_ls_weighting_scheme calc
_refine_ls_wR_factor_gt 0.0652
_refine_ls_wR_factor_ref 0.0692
_reflns_Friedel_coverage 0.000
_reflns_number_gt 8787
_reflns_number_total 10438
_reflns_threshold_expression 'I > 2\s(I)'
_cod_data_source_file ja5b04840_si_003.cif
_cod_data_source_block yf1-101d
_cod_depositor_comments 'Adding full bibliography for 4124139--4124146.cif.'
_cod_database_code 4124145
_shelx_shelxl_version_number 2014/7
_shelx_space_group_comment
;
The symmetry employed for this shelxl refinement is uniquely defined
by the following loop, which should always be used as a source of
symmetry information in preference to the above space-group names.
They are only intended as comments.
;
_shelx_estimated_absorpt_t_min 0.748
_shelx_estimated_absorpt_t_max 0.913

loop_
_space_group_symop_operation_xyz
'x, y, z'
'-x, -y, -z'

loop_
_atom_site_label
_atom_site_type_symbol
_atom_site_fract_x
_atom_site_fract_y
_atom_site_fract_z
_atom_site_U_iso_or_equiv
_atom_site_adp_type
_atom_site_occupancy
_atom_site_site_symmetry_order
_atom_site_calc_flag
_atom_site_refinement_flags_posn
_atom_site_refinement_flags_adp
Cu1 Cu 0.63940(2) 0.50762(2) 0.87276(2) 0.01212(4) Uani 1 1 d . .
I1 I 0.63916(2) 0.53193(2) 1.09818(2) 0.01249(3) Uani 1 1 d . .
P1 P 0.65005(5) 0.68882(4) 0.76308(4) 0.01075(7) Uani 1 1 d . .
C7 C 0.5130(2) 0.82539(16) 0.83442(16) 0.0135(3) Uani 1 1 d . .
C8 C 0.3586(2) 0.81834(18) 0.90022(18) 0.0178(3) Uani 1 1 d . .
H8A H 0.3315 0.7431 0.9105 0.021 Uiso 1 1 calc R U
C9 C 0.2442(2) 0.92042(19) 0.9509(2) 0.0227(4) Uani 1 1 d . .
H9A H 0.1391 0.9151 0.9948 0.027 Uiso 1 1 calc R U
C10 C 0.2838(3) 1.03062(19) 0.93711(19) 0.0232(4) Uani 1 1 d . .
H10A H 0.2056 1.1008 0.9709 0.028 Uiso 1 1 calc R U
C11 C 0.4374(3) 1.03758(18) 0.87420(19) 0.0208(4) Uani 1 1 d . .
H11A H 0.4649 1.1122 0.8667 0.025 Uiso 1 1 calc R U
C12 C 0.5520(2) 0.93574(17) 0.82181(17) 0.0171(3) Uani 1 1 d . .
H12A H 0.6568 0.9415 0.7775 0.020 Uiso 1 1 calc R U
C13 C 0.6136(2) 0.70538(16) 0.61533(15) 0.0119(3) Uani 1 1 d . .
C14 C 0.5403(2) 0.81652(16) 0.56335(16) 0.0147(3) Uani 1 1 d . .
H14A H 0.5130 0.8892 0.6025 0.018 Uiso 1 1 calc R U
C15 C 0.5071(2) 0.82128(18) 0.45470(17) 0.0183(3) Uani 1 1 d . .
H15A H 0.4560 0.8970 0.4204 0.022 Uiso 1 1 calc R U
C16 C 0.5481(2) 0.71615(18) 0.39615(17) 0.0177(3) Uani 1 1 d . .
H16A H 0.5256 0.7200 0.3216 0.021 Uiso 1 1 calc R U
C17 C 0.6220(2) 0.60526(18) 0.44606(17) 0.0184(3) Uani 1 1 d . .
H17A H 0.6510 0.5332 0.4055 0.022 Uiso 1 1 calc R U
C18 C 0.6535(2) 0.59989(17) 0.55572(17) 0.0173(3) Uani 1 1 d . .
H18A H 0.7028 0.5236 0.5905 0.021 Uiso 1 1 calc R U
C19 C 0.8437(2) 0.71542(15) 0.72394(16) 0.0127(3) Uani 1 1 d . .
C20 C 0.8918(2) 0.72518(16) 0.82242(17) 0.0147(3) Uani 1 1 d . .
H20A H 0.8176 0.7323 0.9035 0.018 Uiso 1 1 calc R U
C21 C 1.0463(2) 0.72459(17) 0.80265(18) 0.0174(3) Uani 1 1 d . .
H21A H 1.0777 0.7314 0.8700 0.021 Uiso 1 1 calc R U
C22 C 1.1559(2) 0.71397(17) 0.6841(2) 0.0192(3) Uani 1 1 d . .
H22A H 1.2625 0.7117 0.6709 0.023 Uiso 1 1 calc R U
C23 C 1.1093(2) 0.70667(18) 0.58547(19) 0.0194(3) Uani 1 1 d . .
H23A H 1.1836 0.7014 0.5043 0.023 Uiso 1 1 calc R U
C24 C 0.9537(2) 0.70705(17) 0.60488(17) 0.0160(3) Uani 1 1 d . .
H24A H 0.9225 0.7016 0.5370 0.019 Uiso 1 1 calc R U
N1 N 0.79935(18) 0.34579(14) 0.80981(14) 0.0135(3) Uani 1 1 d . .
C1 C 0.7470(2) 0.26376(17) 0.77900(18) 0.0179(3) Uani 1 1 d . .
H1A H 0.6360 0.2806 0.7981 0.021 Uiso 1 1 calc R U
C2 C 0.9568(2) 0.31877(16) 0.78819(16) 0.0137(3) Uani 1 1 d . .
C3 C 1.0542(2) 0.21272(17) 0.73395(18) 0.0179(3) Uani 1 1 d . .
H3A H 1.1645 0.1925 0.7199 0.021 Uiso 1 1 calc R U
C4 C 0.9884(2) 0.13652(17) 0.70046(18) 0.0192(3) Uani 1 1 d . .
N2 N 0.8319(2) 0.16159(15) 0.72492(17) 0.0204(3) Uani 1 1 d . .
C5 C 1.0213(2) 0.40546(18) 0.8227(2) 0.0201(4) Uani 1 1 d . .
H5A H 1.0232 0.4770 0.7616 0.030 Uiso 1 1 calc R U
H5B H 1.1287 0.3649 0.8242 0.030 Uiso 1 1 calc R U
H5C H 0.9545 0.4315 0.9050 0.030 Uiso 1 1 calc R U
C6 C 1.0873(3) 0.0254(2) 0.6349(2) 0.0306(5) Uani 1 1 d . .
H6A H 1.0259 -0.0352 0.6549 0.046 Uiso 1 1 calc R U
H6B H 1.1808 -0.0092 0.6615 0.046 Uiso 1 1 calc R U
H6C H 1.1201 0.0476 0.5451 0.046 Uiso 1 1 calc R U

loop_
_atom_site_aniso_label
_atom_site_aniso_U_11
_atom_site_aniso_U_22
_atom_site_aniso_U_33
_atom_site_aniso_U_23
_atom_site_aniso_U_13
_atom_site_aniso_U_12
Cu1 0.01207(9) 0.01176(9) 0.01361(9) -0.00082(7) -0.00530(7) -0.00333(7)
I1 0.01047(5) 0.01740(5) 0.01169(4) -0.00292(3) -0.00420(3) -0.00478(3)
P1 0.01106(17) 0.01140(18) 0.01057(17) -0.00109(14) -0.00413(13) -0.00311(14)
C7 0.0161(7) 0.0138(7) 0.0119(7) -0.0022(5) -0.0062(6) -0.0028(6)
C8 0.0166(8) 0.0164(8) 0.0174(8) -0.0029(6) -0.0027(6) -0.0023(6)
C9 0.0189(9) 0.0223(9) 0.0223(9) -0.0053(7) -0.0044(7) 0.0006(7)
C10 0.0283(10) 0.0179(9) 0.0207(9) -0.0074(7) -0.0104(8) 0.0048(7)
C11 0.0311(10) 0.0130(8) 0.0211(9) -0.0028(6) -0.0135(8) -0.0026(7)
C12 0.0213(8) 0.0152(8) 0.0174(8) -0.0020(6) -0.0089(6) -0.0048(6)
C13 0.0125(7) 0.0145(7) 0.0102(6) -0.0009(5) -0.0040(5) -0.0050(5)
C14 0.0176(8) 0.0137(7) 0.0137(7) -0.0010(6) -0.0066(6) -0.0034(6)
C15 0.0208(8) 0.0201(8) 0.0145(7) 0.0003(6) -0.0089(6) -0.0032(7)
C16 0.0175(8) 0.0251(9) 0.0136(7) -0.0022(6) -0.0071(6) -0.0071(7)
C17 0.0239(9) 0.0196(8) 0.0143(7) -0.0048(6) -0.0066(6) -0.0065(7)
C18 0.0224(9) 0.0149(8) 0.0160(7) -0.0034(6) -0.0080(6) -0.0031(6)
C19 0.0120(7) 0.0115(7) 0.0153(7) 0.0002(5) -0.0055(5) -0.0036(5)
C20 0.0163(7) 0.0146(7) 0.0157(7) -0.0019(6) -0.0070(6) -0.0051(6)
C21 0.0173(8) 0.0164(8) 0.0219(8) -0.0004(6) -0.0098(7) -0.0060(6)
C22 0.0138(8) 0.0160(8) 0.0279(9) 0.0015(7) -0.0074(7) -0.0055(6)
C23 0.0156(8) 0.0180(8) 0.0207(8) 0.0007(7) -0.0025(6) -0.0045(6)
C24 0.0159(8) 0.0185(8) 0.0136(7) -0.0004(6) -0.0040(6) -0.0061(6)
N1 0.0135(6) 0.0142(6) 0.0140(6) -0.0031(5) -0.0051(5) -0.0032(5)
C1 0.0178(8) 0.0162(8) 0.0222(8) -0.0054(6) -0.0087(7) -0.0030(6)
C2 0.0118(7) 0.0155(7) 0.0134(7) -0.0003(6) -0.0035(5) -0.0042(6)
C3 0.0148(8) 0.0155(8) 0.0200(8) -0.0019(6) -0.0038(6) -0.0012(6)
C4 0.0232(9) 0.0126(8) 0.0191(8) -0.0025(6) -0.0054(7) -0.0017(6)
N2 0.0231(8) 0.0156(7) 0.0243(8) -0.0055(6) -0.0092(6) -0.0031(6)
C5 0.0126(7) 0.0212(9) 0.0277(9) -0.0071(7) -0.0053(7) -0.0045(6)
C6 0.0340(12) 0.0169(9) 0.0351(12) -0.0100(8) -0.0064(10) 0.0006(8)

loop_
_atom_type_symbol
_atom_type_description
_atom_type_scat_dispersion_real
_atom_type_scat_dispersion_imag
_atom_type_scat_source
C C 0.0040 0.0020 'XDISP Program in WinGX L.Kissel & R.H.Pratt Acta Cryst A46 170 1990'
H H 0.0000 0.0000 'XDISP Program in WinGX L.Kissel & R.H.Pratt Acta Cryst A46 170 1990'
N N 0.0076 0.0040 'XDISP Program in WinGX L.Kissel & R.H.Pratt Acta Cryst A46 170 1990'
P P 0.1183 0.1134 'XDISP Program in WinGX L.Kissel & R.H.Pratt Acta Cryst A46 170 1990'
Cu Cu 0.2913 1.4803 'XDISP Program in WinGX L.Kissel & R.H.Pratt Acta Cryst A46 170 1990'
I I -0.3071 2.1212 'XDISP Program in WinGX L.Kissel & R.H.Pratt Acta Cryst A46 170 1990'

loop_
_geom_angle_atom_site_label_1
_geom_angle_atom_site_label_2
_geom_angle_atom_site_label_3
_geom_angle
_geom_angle_site_symmetry_3
N1 Cu1 P1 122.15(4) .
N1 Cu1 I1 109.54(4) .
P1 Cu1 I1 106.185(14) .
N1 Cu1 I1 103.02(4) 2_667
P1 Cu1 I1 108.052(14) 2_667
I1 Cu1 I1 107.070(8) 2_667
Cu1 I1 Cu1 72.932(8) 2_667
C19 P1 C7 104.52(8) .
C19 P1 C13 105.47(8) .
C7 P1 C13 102.18(8) .
C19 P1 Cu1 111.02(6) .
C7 P1 Cu1 117.79(6) .
C13 P1 Cu1 114.60(6) .
C12 C7 C8 119.24(17) .
C12 C7 P1 123.89(14) .
C8 C7 P1 116.80(14) .
C9 C8 C7 120.54(18) .
C9 C8 H8A 119.7 .
C7 C8 H8A 119.7 .
C8 C9 C10 119.9(2) .
C8 C9 H9A 120.1 .
C10 C9 H9A 120.1 .
C11 C10 C9 119.87(18) .
C11 C10 H10A 120.1 .
C9 C10 H10A 120.1 .
C10 C11 C12 120.39(19) .
C10 C11 H11A 119.8 .
C12 C11 H11A 119.8 .
C11 C12 C7 120.05(18) .
C11 C12 H12A 120.0 .
C7 C12 H12A 120.0 .
C14 C13 C18 118.84(16) .
C14 C13 P1 123.23(13) .
C18 C13 P1 117.83(13) .
C15 C14 C13 120.26(17) .
C15 C14 H14A 119.9 .
C13 C14 H14A 119.9 .
C16 C15 C14 120.31(17) .
C16 C15 H15A 119.8 .
C14 C15 H15A 119.8 .
C15 C16 C17 120.13(17) .
C15 C16 H16A 119.9 .
C17 C16 H16A 119.9 .
C16 C17 C18 119.70(17) .
C16 C17 H17A 120.2 .
C18 C17 H17A 120.2 .
C17 C18 C13 120.74(17) .
C17 C18 H18A 119.6 .
C13 C18 H18A 119.6 .
C24 C19 C20 118.94(16) .
C24 C19 P1 123.01(13) .
C20 C19 P1 117.23(13) .
C21 C20 C19 120.66(17) .
C21 C20 H20A 119.7 .
C19 C20 H20A 119.7 .
C20 C21 C22 120.03(17) .
C20 C21 H21A 120.0 .
C22 C21 H21A 120.0 .
C23 C22 C21 119.95(17) .
C23 C22 H22A 120.0 .
C21 C22 H22A 120.0 .
C22 C23 C24 120.27(18) .
C22 C23 H23A 119.9 .
C24 C23 H23A 119.9 .
C23 C24 C19 120.14(17) .
C23 C24 H24A 119.9 .
C19 C24 H24A 119.9 .
C1 N1 C2 116.06(16) .
C1 N1 Cu1 118.47(12) .
C2 N1 Cu1 125.29(12) .
N2 C1 N1 127.77(18) .
N2 C1 H1A 116.1 .
N1 C1 H1A 116.1 .
N1 C2 C3 120.02(16) .
N1 C2 C5 118.45(16) .
C3 C2 C5 121.53(16) .
C2 C3 C4 119.22(17) .
C2 C3 H3A 120.4 .
C4 C3 H3A 120.4 .
N2 C4 C3 120.73(17) .
N2 C4 C6 117.29(19) .
C3 C4 C6 121.97(19) .
C1 N2 C4 116.10(17) .
C2 C5 H5A 109.5 .
C2 C5 H5B 109.5 .
H5A C5 H5B 109.5 .
C2 C5 H5C 109.5 .
H5A C5 H5C 109.5 .
H5B C5 H5C 109.5 .
C4 C6 H6A 109.5 .
C4 C6 H6B 109.5 .
H6A C6 H6B 109.5 .
C4 C6 H6C 109.5 .
H6A C6 H6C 109.5 .
H6B C6 H6C 109.5 .

loop_
_geom_bond_atom_site_label_1
_geom_bond_atom_site_label_2
_geom_bond_distance
_geom_bond_site_symmetry_2
Cu1 N1 2.0747(15) .
Cu1 P1 2.2397(5) .
Cu1 I1 2.6776(3) .
Cu1 I1 2.6821(2) 2_667
I1 Cu1 2.6821(3) 2_667
P1 C19 1.8162(17) .
P1 C7 1.8233(18) .
P1 C13 1.8275(17) .
C7 C12 1.395(2) .
C7 C8 1.395(3) .
C8 C9 1.389(3) .
C8 H8A 0.9500 .
C9 C10 1.394(3) .
C9 H9A 0.9500 .
C10 C11 1.383(3) .
C10 H10A 0.9500 .
C11 C12 1.394(3) .
C11 H11A 0.9500 .
C12 H12A 0.9500 .
C13 C14 1.396(2) .
C13 C18 1.397(2) .
C14 C15 1.388(2) .
C14 H14A 0.9500 .
C15 C16 1.385(3) .
C15 H15A 0.9500 .
C16 C17 1.386(3) .
C16 H16A 0.9500 .
C17 C18 1.390(3) .
C17 H17A 0.9500 .
C18 H18A 0.9500 .
C19 C24 1.397(2) .
C19 C20 1.402(2) .
C20 C21 1.384(3) .
C20 H20A 0.9500 .
C21 C22 1.392(3) .
C21 H21A 0.9500 .
C22 C23 1.386(3) .
C22 H22A 0.9500 .
C23 C24 1.395(3) .
C23 H23A 0.9500 .
C24 H24A 0.9500 .
N1 C1 1.339(2) .
N1 C2 1.353(2) .
C1 N2 1.330(2) .
C1 H1A 0.9500 .
C2 C3 1.389(3) .
C2 C5 1.487(3) .
C3 C4 1.389(3) .
C3 H3A 0.9500 .
C4 N2 1.342(3) .
C4 C6 1.491(3) .
C5 H5A 0.9800 .
C5 H5B 0.9800 .
C5 H5C 0.9800 .
C6 H6A 0.9800 .
C6 H6B 0.9800 .
C6 H6C 0.9800 .
